data_7135934
loop_
_publ_author_name
'Zhou, Laiyun'
'Bai, Yanru'
'Zhao, Yangyang'
'Liu, Guanghua'
'Rao, Bin'
'Zhang, Zhicheng'
'Wang, Qing'

_publ_section_title
;
 Synthesis and Characterizations of A \p-Extended Nonbenzenoid Perylene
;
_journal_name_full 'Chemical Communications'
_journal_paper_doi 10.1039/D6CC02382G
_journal_year 2026
_chemical_formula_moiety 'C42 H30 F6 O2'
_chemical_formula_sum 'C42 H30 F6 O2'
_chemical_formula_weight 680.66
_space_group_crystal_system monoclinic
_space_group_IT_number 15
_space_group_name_Hall '-C 2yc'
_space_group_name_H-M_alt 'C 1 2/c 1'
_atom_sites_solution_hydrogens geom
_atom_sites_solution_primary dual
_audit_creation_date 2024-04-09
_audit_creation_method
;
Olex2 1.5
(compiled 2024.02.16 svn.r378c4104 for OlexSys, GUI svn.r6928)
;
_audit_update_record
;
2026-02-04 deposited with the CCDC.	2026-06-15 downloaded from the CCDC.
;
_cell_angle_alpha 90
_cell_angle_beta 113.23(3)
_cell_angle_gamma 90
_cell_formula_units_Z 8
_cell_length_a 29.26(3)
_cell_length_b 9.061(7)
_cell_length_c 29.39(3)
_cell_measurement_reflns_used 2193
_cell_measurement_temperature 193.00
_cell_measurement_theta_max 50.82
_cell_measurement_theta_min 2.85
_cell_volume 7160(12)
_computing_cell_refinement 'SAINT V8.40B (Bruker, 2019)'
_computing_data_collection 'APEX5 V2023.9-2 (Bruker, 2023)'
_computing_data_reduction 'SAINT V8.40B (Bruker, 2019)'
_computing_molecular_graphics 'Olex2 1.5 (Dolomanov et al., 2009)'
_computing_publication_material 'Olex2 1.5 (Dolomanov et al., 2009)'
_computing_structure_refinement 'SHELXL 2019/3 (Sheldrick, 2015)'
_computing_structure_solution 'SHELXT  (Sheldrick, 2015)'
_diffrn_ambient_temperature 193.00
_diffrn_detector CPAD
_diffrn_detector_area_resol_mean 7.41
_diffrn_detector_type 'Bruker PHOTON II'
_diffrn_measured_fraction_theta_full 0.994
_diffrn_measured_fraction_theta_max 0.994
_diffrn_measurement_device 'four-circle diffractometer'
_diffrn_measurement_device_type 'Bruker D8 VENTURE MetalJet PHOTON II'
_diffrn_measurement_method '\w and \f shutterless scans'
_diffrn_measurement_specimen_support 'nylon loop'
_diffrn_radiation_monochromator 'Helios Multi-layer Optic'
_diffrn_radiation_probe x-ray
_diffrn_radiation_type GaK\a
_diffrn_radiation_wavelength 1.34139
_diffrn_reflns_av_R_equivalents 0.1510
_diffrn_reflns_av_unetI/netI 0.1876
_diffrn_reflns_Laue_measured_fraction_full 0.994
_diffrn_reflns_Laue_measured_fraction_max 0.994
_diffrn_reflns_limit_h_max 34
_diffrn_reflns_limit_h_min -34
_diffrn_reflns_limit_k_max 10
_diffrn_reflns_limit_k_min -10
_diffrn_reflns_limit_l_max 34
_diffrn_reflns_limit_l_min -34
_diffrn_reflns_number 19306
_diffrn_reflns_point_group_measured_fraction_full 0.994
_diffrn_reflns_point_group_measured_fraction_max 0.994
_diffrn_reflns_theta_full 52.981
_diffrn_reflns_theta_max 52.981
_diffrn_reflns_theta_min 7.055
_diffrn_source MetalJet
_diffrn_source_current 2.86
_diffrn_source_power 0.19931339999999997
_diffrn_source_type 'Liquid Metal source'
_diffrn_source_voltage 69.69
_diffrn_standards_number 0
_exptl_absorpt_coefficient_mu 0.526
_exptl_absorpt_correction_T_max 0.7506
_exptl_absorpt_correction_T_min 0.3477
_exptl_absorpt_correction_type multi-scan
_exptl_absorpt_process_details
;
SADABS-2016/2 (Bruker,2016/2) was used for absorption correction.
wR2(int) was 0.1762 before and 0.0919 after correction.
The Ratio of minimum to maximum transmission is 0.4632.
The \l/2 correction factor is Not present.
;
_exptl_crystal_density_diffrn 1.263
_exptl_crystal_description block
_exptl_crystal_F_000 2816
_exptl_crystal_size_max 0.12
_exptl_crystal_size_mid 0.11
_exptl_crystal_size_min 0.09
_refine_diff_density_max 0.244
_refine_diff_density_min -0.252
_refine_diff_density_rms 0.063
_refine_ls_extinction_coef 0.00085(14)
_refine_ls_extinction_expression Fc^*^=kFc[1+0.001xFc^2^\l^3^/sin(2\q)]^-1/4^
_refine_ls_extinction_method 'SHELXL-2019/2 (Sheldrick 2019)'
_refine_ls_goodness_of_fit_ref 0.998
_refine_ls_hydrogen_treatment constr
_refine_ls_matrix_type full
_refine_ls_number_parameters 530
_refine_ls_number_reflns 6301
_refine_ls_number_restraints 240
_refine_ls_restrained_S_all 1.011
_refine_ls_R_factor_all 0.2402
_refine_ls_R_factor_gt 0.0993
_refine_ls_shift/su_max 0.000
_refine_ls_shift/su_mean 0.000
_refine_ls_structure_factor_coef Fsqd
_refine_ls_weighting_details 'w=1/[\s^2^(Fo^2^)+(0.1125P)^2^+3.0000P] where P=(Fo^2^+2Fc^2^)/3'
_refine_ls_weighting_scheme calc
_refine_ls_wR_factor_gt 0.2422
_refine_ls_wR_factor_ref 0.3208
_reflns_Friedel_coverage 0.000
_reflns_number_gt 1983
_reflns_number_total 6301
_reflns_threshold_expression 'I > 2\s(I)'
_cod_data_source_file d6cc02382g2.cif
_cod_data_source_block 240406lu_lgpz013479_0m
_cod_depositor_comments
;
The following automatic conversions were performed:

data item '_diffrn_radiation_probe' value 'X-ray' was changed to
'x-ray' in accordance with the
/home/data/users/saulius/crontab/automatic-downloads/rss-feeds/RSC/lib/dictionaries/cif_core.dic
dictionary named 'cif_core.dic' version 2.4.2 last updated on
2011-04-26.

Automatic conversion script
Id: cif_fix_values 8170 2020-07-09 18:12:32Z antanas 
;
_cod_original_cell_volume 7160(11)
_cod_database_code 7135934
_shelx_shelxl_version_number 2019/3
_shelx_space_group_comment
;
The symmetry employed for this shelxl refinement is uniquely defined
by the following loop, which should always be used as a source of
symmetry information in preference to the above space-group names.
They are only intended as comments.
;
_shelx_estimated_absorpt_t_max 0.954
_shelx_estimated_absorpt_t_min 0.940
_olex2_refinement_description
;
1. Fixed Uiso
 At 1.2 times of:
  All C(H) groups, All C(H,H) groups
 At 1.5 times of:
  All C(H,H,H) groups
2. Uiso/Uaniso restraints and constraints
F4 \\sim F5 \\sim F6 \\sim C41 \\sim F4A \\sim F5A \\sim F6A \\sim C41A: within
2A with sigma of 0.01 and sigma for terminal atoms of 0.02 within 2A
F1 \\sim F2 \\sim F3 \\sim C1 \\sim F1A \\sim F2A \\sim F3A \\sim C1A: within
2A with sigma of 0.01 and sigma for terminal atoms of 0.02 within 2A
3. Same fragment restrains
{F4A, F5A, F6A, C41A} sigma for 1-2: 0.02, 1-3: 0.04
as in
{F4, F5, F6, C41}
{F1A, F2A, F3A, C1A} sigma for 1-2: 0.02, 1-3: 0.04
as in
{F1, F2, F3, C1}
4. Others
 Sof(F4A)=Sof(F5A)=Sof(F6A)=Sof(C41A)=1-FVAR(1)
 Sof(F4)=Sof(F5)=Sof(F6)=Sof(C41)=FVAR(1)
 Sof(F1A)=Sof(F2A)=Sof(F3A)=Sof(C1A)=1-FVAR(2)
 Sof(F1)=Sof(F2)=Sof(F3)=Sof(C1)=FVAR(2)
5.a Ternary CH refined with riding coordinates:
 C17(H17)
5.b Secondary CH2 refined with riding coordinates:
 C29(H29A,H29B), C30(H30A,H30B)
5.c Aromatic/amide H refined with riding coordinates:
 C3(H3), C5(H5), C15(H15), C19(H19), C22(H22), C24(H24), C32(H32), C33(H33),
 C34(H34), C37(H37), C38(H38), C39(H39), C40(H40)
5.d Idealised Me refined as rotating group:
 C26(H26A,H26B,H26C), C27(H27A,H27B,H27C), C28(H28A,H28B,H28C), C42(H42A,H42B,
 H42C)
;
_smtbx_masks_void_probe_radius 1.2
_smtbx_masks_void_truncation_radius 1.2
_olex2_submission_special_instructions 'No special instructions were received'
_site XU

loop_
_space_group_symop_operation_xyz
'x, y, z'
'-x, y, -z+1/2'
'x+1/2, y+1/2, z'
'-x+1/2, y+1/2, -z+1/2'
'-x, -y, -z'
'x, -y, z-1/2'
'-x+1/2, -y+1/2, -z'
'x+1/2, -y+1/2, z-1/2'

loop_
_atom_site_label
_atom_site_type_symbol
_atom_site_fract_x
_atom_site_fract_y
_atom_site_fract_z
_atom_site_U_iso_or_equiv
_atom_site_adp_type
_atom_site_occupancy
_atom_site_site_symmetry_order
_atom_site_calc_flag
_atom_site_refinement_flags_posn
_atom_site_refinement_flags_adp
_atom_site_refinement_flags_occupancy
_atom_site_disorder_assembly
_atom_site_disorder_group
O1 O 0.8949(2) 0.3153(7) 0.7343(3) 0.125(2) Uani 1 1 d . . . . .
O2 O 0.8807(2) 0.5454(7) 0.7061(2) 0.135(2) Uani 1 1 d . . . . .
C2 C 0.4672(2) 0.4154(7) 0.4222(3) 0.0743(19) Uani 1 1 d . . . . .
C3 C 0.4500(2) 0.5604(8) 0.4101(3) 0.080(2) Uani 1 1 d . . . . .
H3 H 0.415279 0.579616 0.394987 0.096 Uiso 1 1 calc R U . . .
C4 C 0.4838(2) 0.6763(8) 0.4203(2) 0.077(2) Uani 1 1 d . . . . .
C5 C 0.5358(2) 0.6455(8) 0.4418(2) 0.081(2) Uani 1 1 d . . . . .
H5 H 0.558681 0.725175 0.448813 0.097 Uiso 1 1 calc R U . . .
C6 C 0.5541(2) 0.5035(8) 0.4528(2) 0.0737(19) Uani 1 1 d . . . . .
C7 C 0.6085(2) 0.4753(7) 0.4752(3) 0.0701(18) Uani 1 1 d . . . . .
C8 C 0.6412(2) 0.5408(7) 0.4543(3) 0.0735(18) Uani 1 1 d . . . . .
C9 C 0.6921(2) 0.5103(7) 0.4782(3) 0.0687(18) Uani 1 1 d . . . . .
C10 C 0.7083(2) 0.4239(7) 0.5209(3) 0.0683(18) Uani 1 1 d . . . . .
C11 C 0.7596(2) 0.3864(7) 0.5478(2) 0.0670(17) Uani 1 1 d . . . . .
C12 C 0.7970(2) 0.4387(7) 0.5348(2) 0.0662(17) Uani 1 1 d . . . . .
C13 C 0.8467(2) 0.3945(8) 0.5652(3) 0.0732(19) Uani 1 1 d . . . . .
C14 C 0.8541(2) 0.3006(7) 0.6063(3) 0.0753(19) Uani 1 1 d . . . . .
C15 C 0.8144(2) 0.2527(7) 0.6171(3) 0.080(2) Uani 1 1 d . . . . .
H15 H 0.820648 0.189296 0.644664 0.097 Uiso 1 1 calc R U . . .
C16 C 0.7646(2) 0.2963(7) 0.5879(2) 0.0692(18) Uani 1 1 d . . . . .
C17 C 0.7125(2) 0.2686(7) 0.5884(2) 0.0703(18) Uani 1 1 d . . . . .
H17 H 0.704513 0.161898 0.580571 0.084 Uiso 1 1 calc R U . . .
C18 C 0.6788(2) 0.3585(7) 0.5424(3) 0.0743(19) Uani 1 1 d . . . . .
C19 C 0.6268(2) 0.3852(7) 0.5171(3) 0.0718(18) Uani 1 1 d . . . . .
H19 H 0.604244 0.340861 0.528985 0.086 Uiso 1 1 calc R U . . .
C20 C 0.7074(2) 0.2997(8) 0.6370(3) 0.0748(19) Uani 1 1 d . . . . .
C21 C 0.6932(2) 0.1822(8) 0.6602(3) 0.0779(19) Uani 1 1 d . . . . .
C22 C 0.6858(2) 0.2144(9) 0.7039(3) 0.090(2) Uani 1 1 d . . . . .
H22 H 0.676425 0.136501 0.720072 0.108 Uiso 1 1 calc R U . . .
C23 C 0.6918(3) 0.3573(10) 0.7245(3) 0.088(2) Uani 1 1 d . . . . .
C24 C 0.7066(3) 0.4663(9) 0.7005(3) 0.089(2) Uani 1 1 d . . . . .
H24 H 0.712147 0.562760 0.714207 0.107 Uiso 1 1 calc R U . . .
C25 C 0.7136(2) 0.4415(8) 0.6572(3) 0.077(2) Uani 1 1 d . . . . .
C26 C 0.7317(3) 0.5744(7) 0.6357(3) 0.085(2) Uani 1 1 d . . . . .
H26A H 0.766751 0.560642 0.641528 0.127 Uiso 1 1 calc R U . . .
H26B H 0.727928 0.665236 0.652048 0.127 Uiso 1 1 calc R U . . .
H26C H 0.711788 0.581603 0.600075 0.127 Uiso 1 1 calc R U . . .
C27 C 0.6817(3) 0.3898(10) 0.7708(3) 0.113(3) Uani 1 1 d . . . . .
H27A H 0.712888 0.417314 0.798112 0.170 Uiso 1 1 calc R U . . .
H27B H 0.667932 0.301581 0.780002 0.170 Uiso 1 1 calc R U . . .
H27C H 0.657893 0.471175 0.763954 0.170 Uiso 1 1 calc R U . . .
C28 C 0.6863(3) 0.0270(7) 0.6421(3) 0.089(2) Uani 1 1 d . . . . .
H28A H 0.657068 0.021066 0.610819 0.134 Uiso 1 1 calc R U . . .
H28B H 0.681430 -0.036896 0.666747 0.134 Uiso 1 1 calc R U . . .
H28C H 0.715833 -0.005208 0.636903 0.134 Uiso 1 1 calc R U . . .
C29 C 0.9065(2) 0.2603(8) 0.6426(3) 0.083(2) Uani 1 1 d . . . . .
H29A H 0.927209 0.235570 0.623946 0.099 Uiso 1 1 calc R U . . .
H29B H 0.904862 0.171794 0.661694 0.099 Uiso 1 1 calc R U . . .
C30 C 0.9310(3) 0.3871(10) 0.6787(3) 0.105(3) Uani 1 1 d . . . . .
H30A H 0.964903 0.357566 0.701550 0.126 Uiso 1 1 calc R U . . .
H30B H 0.934015 0.474750 0.659884 0.126 Uiso 1 1 calc R U . . .
C31 C 0.9002(4) 0.4258(13) 0.7081(4) 0.109(3) Uani 1 1 d . . . . .
C32 C 0.8845(2) 0.4488(8) 0.5502(3) 0.079(2) Uani 1 1 d . . . . .
H32 H 0.918207 0.422194 0.568524 0.095 Uiso 1 1 calc R U . . .
C33 C 0.8723(2) 0.5398(8) 0.5093(3) 0.080(2) Uani 1 1 d . . . . .
H33 H 0.898198 0.573085 0.499970 0.096 Uiso 1 1 calc R U . . .
C34 C 0.8225(2) 0.5858(7) 0.4805(3) 0.078(2) Uani 1 1 d . . . . .
H34 H 0.815638 0.652354 0.453669 0.094 Uiso 1 1 calc R U . . .
C35 C 0.7840(2) 0.5316(7) 0.4924(3) 0.0743(19) Uani 1 1 d . . . . .
C36 C 0.7293(2) 0.5702(8) 0.4623(3) 0.0738(19) Uani 1 1 d . . . . .
C37 C 0.7124(3) 0.6566(8) 0.4200(3) 0.080(2) Uani 1 1 d . . . . .
H37 H 0.735379 0.698684 0.408138 0.096 Uiso 1 1 calc R U . . .
C38 C 0.6620(3) 0.6810(7) 0.3952(3) 0.079(2) Uani 1 1 d . . . . .
H38 H 0.651185 0.738441 0.365785 0.095 Uiso 1 1 calc R U . . .
C39 C 0.6270(2) 0.6277(7) 0.4105(3) 0.0737(19) Uani 1 1 d . . . . .
H39 H 0.592818 0.648437 0.391827 0.088 Uiso 1 1 calc R U . . .
C40 C 0.5191(2) 0.3867(7) 0.4435(3) 0.079(2) Uani 1 1 d . . . . .
H40 H 0.530596 0.288256 0.451705 0.094 Uiso 1 1 calc R U . . .
C42 C 0.8631(4) 0.3416(12) 0.7610(4) 0.145(4) Uani 1 1 d . . . . .
H42A H 0.831194 0.381751 0.738171 0.218 Uiso 1 1 calc R U . . .
H42B H 0.879240 0.412247 0.787774 0.218 Uiso 1 1 calc R U . . .
H42C H 0.857496 0.248447 0.774899 0.218 Uiso 1 1 calc R U . . .
F1 F 0.4435(2) 0.2005(7) 0.4511(3) 0.117(2) Uani 0.789(8) 1 d D U P A 1
F2 F 0.3848(2) 0.3324(8) 0.3954(5) 0.154(3) Uani 0.789(8) 1 d D U P A 1
F3 F 0.4352(3) 0.2005(8) 0.3758(3) 0.114(2) Uani 0.789(8) 1 d D U P A 1
C1 C 0.4334(4) 0.2879(13) 0.4124(5) 0.102(3) Uani 0.789(8) 1 d D U P A 1
F1A F 0.4035(10) 0.310(3) 0.4404(9) 0.111(6) Uani 0.211(8) 1 d D U P A 2
F2A F 0.3902(11) 0.322(3) 0.3629(9) 0.120(6) Uani 0.211(8) 1 d D U P A 2
F3A F 0.4449(10) 0.173(3) 0.4091(15) 0.126(6) Uani 0.211(8) 1 d D U P A 2
C1A C 0.4275(12) 0.309(4) 0.4104(11) 0.111(5) Uani 0.211(8) 1 d D U P A 2
F4 F 0.4433(4) 0.8725(7) 0.4405(4) 0.140(3) Uani 0.764(8) 1 d D U P B 1
F5 F 0.4322(3) 0.8540(8) 0.3643(3) 0.150(4) Uani 0.764(8) 1 d D U P B 1
F6 F 0.5008(2) 0.9322(7) 0.4167(4) 0.122(3) Uani 0.764(8) 1 d D U P B 1
C41 C 0.4662(5) 0.8300(14) 0.4107(6) 0.112(3) Uani 0.764(8) 1 d D U P B 1
F4A F 0.4211(8) 0.854(3) 0.3986(15) 0.117(6) Uani 0.236(8) 1 d D U P B 2
F5A F 0.4793(11) 0.896(3) 0.3743(11) 0.144(6) Uani 0.236(8) 1 d D U P B 2
F6A F 0.4953(11) 0.919(3) 0.4485(10) 0.136(7) Uani 0.236(8) 1 d D U P B 2
C41A C 0.4699(10) 0.829(4) 0.4109(11) 0.122(5) Uani 0.236(8) 1 d D U P B 2

loop_
_atom_site_aniso_label
_atom_site_aniso_U_11
_atom_site_aniso_U_22
_atom_site_aniso_U_33
_atom_site_aniso_U_23
_atom_site_aniso_U_13
_atom_site_aniso_U_12
O1 0.137(5) 0.105(5) 0.118(5) 0.018(4) 0.036(4) 0.031(4)
O2 0.155(6) 0.091(4) 0.138(6) -0.007(4) 0.033(4) 0.024(4)
C2 0.061(4) 0.067(5) 0.087(5) -0.004(4) 0.020(4) -0.004(4)
C3 0.056(4) 0.081(5) 0.093(5) 0.000(4) 0.018(4) -0.007(4)
C4 0.057(4) 0.082(5) 0.081(5) 0.004(4) 0.017(4) 0.008(4)
C5 0.061(4) 0.079(5) 0.085(5) -0.005(4) 0.009(4) -0.004(3)
C6 0.059(4) 0.068(5) 0.085(5) 0.003(4) 0.019(4) 0.007(3)
C7 0.045(4) 0.072(4) 0.082(5) 0.002(4) 0.012(3) 0.001(3)
C8 0.064(4) 0.073(5) 0.077(5) 0.000(4) 0.022(4) 0.009(3)
C9 0.048(4) 0.073(4) 0.079(5) -0.005(4) 0.018(3) -0.004(3)
C10 0.061(4) 0.063(4) 0.075(5) -0.002(4) 0.021(4) 0.002(3)
C11 0.059(4) 0.066(4) 0.072(5) 0.005(4) 0.021(4) 0.009(3)
C12 0.057(4) 0.066(4) 0.069(5) -0.003(4) 0.018(3) 0.002(3)
C13 0.063(4) 0.072(5) 0.075(5) -0.004(4) 0.016(4) 0.004(3)
C14 0.058(4) 0.069(5) 0.089(5) -0.004(4) 0.018(4) -0.002(3)
C15 0.071(5) 0.074(5) 0.078(5) 0.003(4) 0.010(4) 0.009(4)
C16 0.058(4) 0.068(4) 0.074(5) -0.002(4) 0.017(3) 0.005(3)
C17 0.060(4) 0.065(4) 0.080(5) 0.013(4) 0.021(4) 0.002(3)
C18 0.056(4) 0.077(5) 0.084(5) -0.003(4) 0.021(4) -0.004(3)
C19 0.060(4) 0.061(4) 0.088(5) -0.002(4) 0.022(4) -0.004(3)
C20 0.052(4) 0.071(5) 0.090(5) -0.001(5) 0.017(4) -0.001(3)
C21 0.074(5) 0.070(5) 0.084(5) 0.002(4) 0.025(4) -0.001(4)
C22 0.076(5) 0.083(6) 0.095(6) 0.007(5) 0.018(4) -0.003(4)
C23 0.069(5) 0.096(6) 0.092(6) 0.006(5) 0.024(4) 0.002(4)
C24 0.084(5) 0.080(5) 0.095(6) -0.018(5) 0.026(5) -0.011(4)
C25 0.071(4) 0.075(5) 0.078(5) 0.003(4) 0.022(4) -0.001(4)
C26 0.095(5) 0.060(4) 0.097(5) -0.008(4) 0.036(4) -0.011(4)
C27 0.120(7) 0.136(8) 0.088(6) 0.001(6) 0.045(5) 0.005(5)
C28 0.107(5) 0.064(5) 0.093(6) -0.002(4) 0.036(4) -0.015(4)
C29 0.064(4) 0.086(5) 0.091(5) -0.009(4) 0.023(4) 0.005(4)
C30 0.067(5) 0.119(7) 0.107(7) -0.012(6) 0.010(5) -0.012(4)
C31 0.111(7) 0.094(7) 0.097(7) -0.005(6) 0.013(6) 0.007(6)
C32 0.056(4) 0.077(5) 0.102(6) -0.018(5) 0.028(4) -0.009(3)
C33 0.065(5) 0.079(5) 0.095(6) -0.013(5) 0.031(4) -0.013(4)
C34 0.063(4) 0.077(5) 0.088(5) -0.005(4) 0.024(4) -0.011(4)
C35 0.062(4) 0.075(5) 0.080(5) 0.006(4) 0.022(4) -0.003(3)
C36 0.063(4) 0.077(5) 0.072(5) -0.002(4) 0.016(4) 0.008(4)
C37 0.070(5) 0.078(5) 0.089(5) 0.007(4) 0.028(4) -0.001(4)
C38 0.075(5) 0.082(5) 0.074(5) 0.005(4) 0.022(4) -0.002(4)
C39 0.061(4) 0.065(4) 0.083(5) 0.009(4) 0.016(4) 0.009(3)
C40 0.055(4) 0.070(4) 0.104(6) -0.006(4) 0.024(4) -0.006(3)
C42 0.149(9) 0.155(9) 0.135(9) 0.013(7) 0.058(7) 0.032(7)
F1 0.130(5) 0.099(5) 0.119(5) -0.008(4) 0.047(4) -0.046(4)
F2 0.077(4) 0.104(4) 0.254(10) -0.008(7) 0.038(6) 0.004(3)
F3 0.134(5) 0.088(4) 0.098(5) -0.015(4) 0.023(4) -0.032(3)
C1 0.070(5) 0.079(6) 0.146(7) -0.013(6) 0.031(5) 0.000(5)
F1A 0.091(9) 0.102(9) 0.144(10) -0.015(9) 0.052(9) -0.039(8)
F2A 0.103(9) 0.098(9) 0.144(11) -0.021(10) 0.033(9) -0.021(8)
F3A 0.111(9) 0.092(9) 0.152(11) -0.011(10) 0.026(10) -0.021(8)
C1A 0.086(7) 0.087(7) 0.148(8) -0.012(7) 0.034(7) -0.011(7)
F4 0.155(6) 0.078(4) 0.213(8) 0.008(5) 0.099(6) 0.024(4)
F5 0.116(5) 0.096(4) 0.171(8) 0.027(5) -0.015(5) 0.020(4)
F6 0.077(4) 0.064(4) 0.204(9) 0.022(5) 0.035(5) 0.002(3)
C41 0.086(5) 0.078(5) 0.173(8) 0.012(6) 0.053(5) 0.000(5)
F4A 0.084(8) 0.078(8) 0.184(12) 0.022(10) 0.046(9) 0.022(7)
F5A 0.125(10) 0.092(9) 0.193(11) 0.014(10) 0.042(10) 0.012(9)
F6A 0.125(10) 0.071(9) 0.196(12) -0.013(10) 0.045(10) 0.006(8)
C41A 0.098(7) 0.079(7) 0.181(9) 0.012(7) 0.047(7) 0.006(7)

loop_
_atom_type_symbol
_atom_type_description
_atom_type_scat_dispersion_real
_atom_type_scat_dispersion_imag
_atom_type_scat_source
C C 0.0137 0.0067 'International Tables Vol C Tables 4.2.6.8 and 6.1.1.4'
H H 0.0000 0.0000 'International Tables Vol C Tables 4.2.6.8 and 6.1.1.4'
F F 0.0583 0.0400 'International Tables Vol C Tables 4.2.6.8 and 6.1.1.4'
O O 0.0389 0.0241 'International Tables Vol C Tables 4.2.6.8 and 6.1.1.4'

loop_
_geom_angle_atom_site_label_1
_geom_angle_atom_site_label_2
_geom_angle_atom_site_label_3
_geom_angle
_geom_angle_site_symmetry_1
_geom_angle_site_symmetry_3
_geom_angle_publ_flag
C31 O1 C42 116.2(8) . . ?
C3 C2 C40 119.9(6) . . ?
C3 C2 C1 122.7(7) . . ?
C3 C2 C1A 113.0(13) . . ?
C40 C2 C1 117.4(7) . . ?
C40 C2 C1A 127.1(14) . . ?
C2 C3 H3 120.1 . . ?
C4 C3 C2 119.9(6) . . ?
C4 C3 H3 120.1 . . ?
C3 C4 C5 119.4(6) . . ?
C3 C4 C41 120.4(7) . . ?
C3 C4 C41A 124.2(12) . . ?
C5 C4 C41 120.1(8) . . ?
C5 C4 C41A 116.3(13) . . ?
C4 C5 H5 118.9 . . ?
C6 C5 C4 122.2(6) . . ?
C6 C5 H5 118.9 . . ?
C5 C6 C7 120.8(6) . . ?
C5 C6 C40 117.8(6) . . ?
C40 C6 C7 121.4(6) . . ?
C8 C7 C6 120.9(6) . . ?
C19 C7 C6 117.5(6) . . ?
C19 C7 C8 121.6(6) . . ?
C9 C8 C7 116.9(6) . . ?
C9 C8 C39 116.0(6) . . ?
C39 C8 C7 127.0(6) . . ?
C8 C9 C36 123.2(7) . . ?
C10 C9 C8 118.8(6) . . ?
C10 C9 C36 117.9(6) . . ?
C9 C10 C11 122.9(6) . . ?
C18 C10 C9 126.6(6) . . ?
C18 C10 C11 110.5(6) . . ?
C12 C11 C10 122.5(6) . . ?
C12 C11 C16 127.2(6) . . ?
C16 C11 C10 110.2(6) . . ?
C11 C12 C13 117.0(6) . . ?
C11 C12 C35 118.5(6) . . ?
C35 C12 C13 124.5(6) . . ?
C14 C13 C12 118.3(6) . . ?
C14 C13 C32 126.1(6) . . ?
C32 C13 C12 115.5(7) . . ?
C13 C14 C29 120.8(6) . . ?
C15 C14 C13 121.3(6) . . ?
C15 C14 C29 117.6(7) . . ?
C14 C15 H15 119.2 . . ?
C14 C15 C16 121.6(7) . . ?
C16 C15 H15 119.2 . . ?
C11 C16 C15 114.4(6) . . ?
C11 C16 C17 109.1(5) . . ?
C15 C16 C17 136.5(7) . . ?
C16 C17 H17 107.2 . . ?
C16 C17 C18 101.3(5) . . ?
C18 C17 H17 107.2 . . ?
C20 C17 C16 116.1(5) . . ?
C20 C17 H17 107.2 . . ?
C20 C17 C18 117.1(6) . . ?
C10 C18 C17 108.9(5) . . ?
C10 C18 C19 114.6(6) . . ?
C19 C18 C17 136.4(6) . . ?
C7 C19 C18 121.3(6) . . ?
C7 C19 H19 119.4 . . ?
C18 C19 H19 119.4 . . ?
C21 C20 C17 118.1(7) . . ?
C25 C20 C17 121.7(7) . . ?
C25 C20 C21 120.1(7) . . ?
C20 C21 C22 117.6(7) . . ?
C20 C21 C28 124.3(7) . . ?
C22 C21 C28 118.1(7) . . ?
C21 C22 H22 118.6 . . ?
C23 C22 C21 122.8(7) . . ?
C23 C22 H22 118.6 . . ?
C22 C23 C27 121.5(8) . . ?
C24 C23 C22 116.6(8) . . ?
C24 C23 C27 121.8(8) . . ?
C23 C24 H24 118.5 . . ?
C23 C24 C25 123.0(7) . . ?
C25 C24 H24 118.5 . . ?
C20 C25 C26 123.5(7) . . ?
C24 C25 C20 119.9(7) . . ?
C24 C25 C26 116.5(7) . . ?
C25 C26 H26A 109.5 . . ?
C25 C26 H26B 109.5 . . ?
C25 C26 H26C 109.5 . . ?
H26A C26 H26B 109.5 . . ?
H26A C26 H26C 109.5 . . ?
H26B C26 H26C 109.5 . . ?
C23 C27 H27A 109.5 . . ?
C23 C27 H27B 109.5 . . ?
C23 C27 H27C 109.5 . . ?
H27A C27 H27B 109.5 . . ?
H27A C27 H27C 109.5 . . ?
H27B C27 H27C 109.5 . . ?
C21 C28 H28A 109.5 . . ?
C21 C28 H28B 109.5 . . ?
C21 C28 H28C 109.5 . . ?
H28A C28 H28B 109.5 . . ?
H28A C28 H28C 109.5 . . ?
H28B C28 H28C 109.5 . . ?
C14 C29 H29A 109.3 . . ?
C14 C29 H29B 109.3 . . ?
C14 C29 C30 111.7(6) . . ?
H29A C29 H29B 107.9 . . ?
C30 C29 H29A 109.3 . . ?
C30 C29 H29B 109.3 . . ?
C29 C30 H30A 109.6 . . ?
C29 C30 H30B 109.6 . . ?
H30A C30 H30B 108.1 . . ?
C31 C30 C29 110.2(6) . . ?
C31 C30 H30A 109.6 . . ?
C31 C30 H30B 109.6 . . ?
O1 C31 C30 113.2(10) . . ?
O2 C31 O1 123.3(11) . . ?
O2 C31 C30 123.4(11) . . ?
C13 C32 H32 119.7 . . ?
C33 C32 C13 120.5(6) . . ?
C33 C32 H32 119.7 . . ?
C32 C33 H33 118.7 . . ?
C32 C33 C34 122.7(7) . . ?
C34 C33 H33 118.7 . . ?
C33 C34 H34 120.5 . . ?
C35 C34 C33 119.1(7) . . ?
C35 C34 H34 120.5 . . ?
C12 C35 C36 119.9(6) . . ?
C34 C35 C12 117.6(6) . . ?
C34 C35 C36 122.5(6) . . ?
C9 C36 C35 118.3(6) . . ?
C37 C36 C9 117.1(6) . . ?
C37 C36 C35 124.6(7) . . ?
C36 C37 H37 120.3 . . ?
C38 C37 C36 119.5(7) . . ?
C38 C37 H37 120.3 . . ?
C37 C38 H38 118.1 . . ?
C39 C38 C37 123.8(7) . . ?
C39 C38 H38 118.1 . . ?
C8 C39 H39 119.8 . . ?
C38 C39 C8 120.3(6) . . ?
C38 C39 H39 119.8 . . ?
C2 C40 C6 120.8(6) . . ?
C2 C40 H40 119.6 . . ?
C6 C40 H40 119.6 . . ?
O1 C42 H42A 109.5 . . ?
O1 C42 H42B 109.5 . . ?
O1 C42 H42C 109.5 . . ?
H42A C42 H42B 109.5 . . ?
H42A C42 H42C 109.5 . . ?
H42B C42 H42C 109.5 . . ?
F1 C1 C2 113.6(10) . . ?
F1 C1 F2 109.8(11) . . ?
F1 C1 F3 105.5(9) . . ?
F2 C1 C2 111.1(9) . . ?
F3 C1 C2 112.3(10) . . ?
F3 C1 F2 103.9(11) . . ?
F1A C1A C2 115(2) . . ?
F1A C1A F2A 105(2) . . ?
F1A C1A F3A 109(3) . . ?
F2A C1A C2 115(2) . . ?
F3A C1A C2 110(2) . . ?
F3A C1A F2A 102(2) . . ?
F4 C41 C4 111.7(10) . . ?
F5 C41 C4 114.1(11) . . ?
F5 C41 F4 104.6(12) . . ?
F6 C41 C4 116.3(10) . . ?
F6 C41 F4 105.1(12) . . ?
F6 C41 F5 103.9(11) . . ?
F4A C41A C4 114(2) . . ?
F4A C41A F5A 104(2) . . ?
F5A C41A C4 117(2) . . ?
F6A C41A C4 114(2) . . ?
F6A C41A F4A 108(3) . . ?
F6A C41A F5A 100(2) . . ?

loop_
_geom_bond_atom_site_label_1
_geom_bond_atom_site_label_2
_geom_bond_distance
_geom_bond_site_symmetry_2
_geom_bond_publ_flag
O1 C31 1.308(10) . ?
O1 C42 1.452(10) . ?
O2 C31 1.216(10) . ?
C2 C3 1.402(9) . ?
C2 C40 1.420(8) . ?
C2 C1 1.473(13) . ?
C2 C1A 1.44(4) . ?
C3 H3 0.9500 . ?
C3 C4 1.392(9) . ?
C4 C5 1.427(8) . ?
C4 C41 1.473(14) . ?
C4 C41A 1.44(3) . ?
C5 H5 0.9500 . ?
C5 C6 1.381(9) . ?
C6 C7 1.486(8) . ?
C6 C40 1.422(8) . ?
C7 C8 1.453(9) . ?
C7 C19 1.397(8) . ?
C8 C9 1.400(8) . ?
C8 C39 1.423(8) . ?
C9 C10 1.392(8) . ?
C9 C36 1.449(9) . ?
C10 C11 1.433(8) . ?
C10 C18 1.390(8) . ?
C11 C12 1.379(8) . ?
C11 C16 1.393(8) . ?
C12 C13 1.430(8) . ?
C12 C35 1.425(9) . ?
C13 C14 1.422(9) . ?
C13 C32 1.428(9) . ?
C14 C15 1.390(8) . ?
C14 C29 1.527(9) . ?
C15 H15 0.9500 . ?
C15 C16 1.425(8) . ?
C16 C17 1.550(8) . ?
C17 H17 1.0000 . ?
C17 C18 1.553(8) . ?
C17 C20 1.519(9) . ?
C18 C19 1.425(8) . ?
C19 H19 0.9500 . ?
C20 C21 1.413(9) . ?
C20 C25 1.396(9) . ?
C21 C22 1.413(9) . ?
C21 C28 1.489(9) . ?
C22 H22 0.9500 . ?
C22 C23 1.411(10) . ?
C23 C24 1.379(10) . ?
C23 C27 1.530(10) . ?
C24 H24 0.9500 . ?
C24 C25 1.385(9) . ?
C25 C26 1.546(9) . ?
C26 H26A 0.9800 . ?
C26 H26B 0.9800 . ?
C26 H26C 0.9800 . ?
C27 H27A 0.9800 . ?
C27 H27B 0.9800 . ?
C27 H27C 0.9800 . ?
C28 H28A 0.9800 . ?
C28 H28B 0.9800 . ?
C28 H28C 0.9800 . ?
C29 H29A 0.9900 . ?
C29 H29B 0.9900 . ?
C29 C30 1.536(9) . ?
C30 H30A 0.9900 . ?
C30 H30B 0.9900 . ?
C30 C31 1.518(12) . ?
C32 H32 0.9500 . ?
C32 C33 1.384(9) . ?
C33 H33 0.9500 . ?
C33 C34 1.431(9) . ?
C34 H34 0.9500 . ?
C34 C35 1.392(8) . ?
C35 C36 1.534(9) . ?
C36 C37 1.384(9) . ?
C37 H37 0.9500 . ?
C37 C38 1.382(9) . ?
C38 H38 0.9500 . ?
C38 C39 1.359(8) . ?
C39 H39 0.9500 . ?
C40 H40 0.9500 . ?
C42 H42A 0.9800 . ?
C42 H42B 0.9800 . ?
C42 H42C 0.9800 . ?
F1 C1 1.320(13) . ?
F2 C1 1.369(11) . ?
F3 C1 1.354(12) . ?
F1A C1A 1.33(2) . ?
F2A C1A 1.40(2) . ?
F3A C1A 1.34(2) . ?
F4 C41 1.354(13) . ?
F5 C41 1.351(15) . ?
F6 C41 1.331(11) . ?
F4A C41A 1.35(2) . ?
F5A C41A 1.35(2) . ?
F6A C41A 1.34(2) . ?

loop_
_geom_torsion_atom_site_label_1
_geom_torsion_atom_site_label_2
_geom_torsion_atom_site_label_3
_geom_torsion_atom_site_label_4
_geom_torsion
_geom_torsion_site_symmetry_1
_geom_torsion_site_symmetry_2
_geom_torsion_site_symmetry_3
_geom_torsion_site_symmetry_4
_geom_torsion_publ_flag
C2 C3 C4 C5 1.6(11) . . . . ?
C2 C3 C4 C41 -176.2(9) . . . . ?
C2 C3 C4 C41A -177.8(16) . . . . ?
C3 C2 C40 C6 -0.1(11) . . . . ?
C3 C2 C1 F1 -130.4(9) . . . . ?
C3 C2 C1 F2 -6.1(16) . . . . ?
C3 C2 C1 F3 109.9(10) . . . . ?
C3 C2 C1A F1A -74(3) . . . . ?
C3 C2 C1A F2A 48(3) . . . . ?
C3 C2 C1A F3A 162(2) . . . . ?
C3 C4 C5 C6 0.3(11) . . . . ?
C3 C4 C41 F4 66.1(15) . . . . ?
C3 C4 C41 F5 -52.3(15) . . . . ?
C3 C4 C41 F6 -173.3(11) . . . . ?
C3 C4 C41A F4A 10(3) . . . . ?
C3 C4 C41A F5A -111(2) . . . . ?
C3 C4 C41A F6A 134(2) . . . . ?
C4 C5 C6 C7 179.9(6) . . . . ?
C4 C5 C6 C40 -2.0(11) . . . . ?
C5 C4 C41 F4 -111.7(11) . . . . ?
C5 C4 C41 F5 129.9(10) . . . . ?
C5 C4 C41 F6 8.9(17) . . . . ?
C5 C4 C41A F4A -169(2) . . . . ?
C5 C4 C41A F5A 70(3) . . . . ?
C5 C4 C41A F6A -46(3) . . . . ?
C5 C6 C7 C8 -48.9(10) . . . . ?
C5 C6 C7 C19 130.3(7) . . . . ?
C5 C6 C40 C2 1.9(11) . . . . ?
C6 C7 C8 C9 178.9(6) . . . . ?
C6 C7 C8 C39 -4.3(10) . . . . ?
C6 C7 C19 C18 -176.7(6) . . . . ?
C7 C6 C40 C2 -180.0(6) . . . . ?
C7 C8 C9 C10 -1.8(9) . . . . ?
C7 C8 C9 C36 -178.7(6) . . . . ?
C7 C8 C39 C38 -179.5(6) . . . . ?
C8 C7 C19 C18 2.6(10) . . . . ?
C8 C9 C10 C11 179.8(6) . . . . ?
C8 C9 C10 C18 2.0(10) . . . . ?
C8 C9 C36 C35 178.5(6) . . . . ?
C8 C9 C36 C37 -2.7(10) . . . . ?
C9 C8 C39 C38 -2.7(9) . . . . ?
C9 C10 C11 C12 3.0(10) . . . . ?
C9 C10 C11 C16 -178.5(6) . . . . ?
C9 C10 C18 C17 178.3(6) . . . . ?
C9 C10 C18 C19 0.2(10) . . . . ?
C9 C36 C37 C38 -0.3(10) . . . . ?
C10 C9 C36 C35 1.6(9) . . . . ?
C10 C9 C36 C37 -179.6(6) . . . . ?
C10 C11 C12 C13 179.2(6) . . . . ?
C10 C11 C12 C35 -1.1(9) . . . . ?
C10 C11 C16 C15 179.9(5) . . . . ?
C10 C11 C16 C17 0.4(7) . . . . ?
C10 C18 C19 C7 -2.4(9) . . . . ?
C11 C10 C18 C17 0.3(7) . . . . ?
C11 C10 C18 C19 -177.9(6) . . . . ?
C11 C12 C13 C14 0.1(9) . . . . ?
C11 C12 C13 C32 179.1(6) . . . . ?
C11 C12 C35 C34 178.7(6) . . . . ?
C11 C12 C35 C36 -0.4(9) . . . . ?
C11 C16 C17 C18 -0.2(7) . . . . ?
C11 C16 C17 C20 -128.2(6) . . . . ?
C12 C11 C16 C15 -1.7(10) . . . . ?
C12 C11 C16 C17 178.8(6) . . . . ?
C12 C13 C14 C15 -0.3(9) . . . . ?
C12 C13 C14 C29 -174.7(6) . . . . ?
C12 C13 C32 C33 1.0(9) . . . . ?
C12 C35 C36 C9 0.2(9) . . . . ?
C12 C35 C36 C37 -178.5(6) . . . . ?
C13 C12 C35 C34 -1.6(10) . . . . ?
C13 C12 C35 C36 179.3(6) . . . . ?
C13 C14 C15 C16 -0.5(10) . . . . ?
C13 C14 C29 C30 77.0(8) . . . . ?
C13 C32 C33 C34 0.9(10) . . . . ?
C14 C13 C32 C33 179.9(6) . . . . ?
C14 C15 C16 C11 1.4(9) . . . . ?
C14 C15 C16 C17 -179.2(7) . . . . ?
C14 C29 C30 C31 59.5(9) . . . . ?
C15 C14 C29 C30 -97.7(8) . . . . ?
C15 C16 C17 C18 -179.6(7) . . . . ?
C15 C16 C17 C20 52.4(10) . . . . ?
C16 C11 C12 C13 1.0(10) . . . . ?
C16 C11 C12 C35 -179.3(6) . . . . ?
C16 C17 C18 C10 0.0(7) . . . . ?
C16 C17 C18 C19 177.5(7) . . . . ?
C16 C17 C20 C21 -120.0(6) . . . . ?
C16 C17 C20 C25 63.6(8) . . . . ?
C17 C18 C19 C7 -179.8(7) . . . . ?
C17 C20 C21 C22 -176.5(6) . . . . ?
C17 C20 C21 C28 4.4(10) . . . . ?
C17 C20 C25 C24 177.3(6) . . . . ?
C17 C20 C25 C26 -7.1(10) . . . . ?
C18 C10 C11 C12 -178.9(6) . . . . ?
C18 C10 C11 C16 -0.4(8) . . . . ?
C18 C17 C20 C21 120.2(7) . . . . ?
C18 C17 C20 C25 -56.2(8) . . . . ?
C19 C7 C8 C9 -0.3(9) . . . . ?
C19 C7 C8 C39 176.5(6) . . . . ?
C20 C17 C18 C10 127.4(6) . . . . ?
C20 C17 C18 C19 -55.1(10) . . . . ?
C20 C21 C22 C23 0.3(10) . . . . ?
C21 C20 C25 C24 1.0(10) . . . . ?
C21 C20 C25 C26 176.7(6) . . . . ?
C21 C22 C23 C24 -1.4(10) . . . . ?
C21 C22 C23 C27 177.8(6) . . . . ?
C22 C23 C24 C25 2.4(11) . . . . ?
C23 C24 C25 C20 -2.3(11) . . . . ?
C23 C24 C25 C26 -178.2(6) . . . . ?
C25 C20 C21 C22 -0.1(9) . . . . ?
C25 C20 C21 C28 -179.2(6) . . . . ?
C27 C23 C24 C25 -176.7(7) . . . . ?
C28 C21 C22 C23 179.5(6) . . . . ?
C29 C14 C15 C16 174.1(6) . . . . ?
C29 C30 C31 O1 59.8(9) . . . . ?
C29 C30 C31 O2 -117.4(9) . . . . ?
C32 C13 C14 C15 -179.1(6) . . . . ?
C32 C13 C14 C29 6.4(10) . . . . ?
C32 C33 C34 C35 -3.2(10) . . . . ?
C33 C34 C35 C12 3.4(9) . . . . ?
C33 C34 C35 C36 -177.5(6) . . . . ?
C34 C35 C36 C9 -178.9(6) . . . . ?
C34 C35 C36 C37 2.4(10) . . . . ?
C35 C12 C13 C14 -179.7(6) . . . . ?
C35 C12 C13 C32 -0.7(9) . . . . ?
C35 C36 C37 C38 178.5(6) . . . . ?
C36 C9 C10 C11 -3.2(9) . . . . ?
C36 C9 C10 C18 179.0(6) . . . . ?
C36 C37 C38 C39 1.6(10) . . . . ?
C37 C38 C39 C8 -0.1(10) . . . . ?
C39 C8 C9 C10 -179.0(6) . . . . ?
C39 C8 C9 C36 4.1(9) . . . . ?
C40 C2 C3 C4 -1.7(11) . . . . ?
C40 C2 C1 F1 51.1(13) . . . . ?
C40 C2 C1 F2 175.5(10) . . . . ?
C40 C2 C1 F3 -68.5(13) . . . . ?
C40 C2 C1A F1A 107(2) . . . . ?
C40 C2 C1A F2A -132(2) . . . . ?
C40 C2 C1A F3A -17(3) . . . . ?
C40 C6 C7 C8 133.0(7) . . . . ?
C40 C6 C7 C19 -47.7(9) . . . . ?
C42 O1 C31 O2 1.0(13) . . . . ?
C42 O1 C31 C30 -176.2(7) . . . . ?
C1 C2 C3 C4 179.9(9) . . . . ?
C1 C2 C40 C6 178.4(9) . . . . ?
C1A C2 C3 C4 178.5(13) . . . . ?
C1A C2 C40 C6 179.6(15) . . . . ?
C41 C4 C5 C6 178.1(9) . . . . ?
C41A C4 C5 C6 179.7(15) . . . . ?

loop_
_smtbx_masks_void_nr
_smtbx_masks_void_average_x
_smtbx_masks_void_average_y
_smtbx_masks_void_average_z
_smtbx_masks_void_volume
_smtbx_masks_void_count_electrons
_smtbx_masks_void_content
1 0.000 0.087 0.250 235.2 26.5 ?
2 0.000 -0.615 0.750 235.2 26.5 ?
3 0.500 -0.415 0.750 235.2 26.5 ?
4 0.500 -0.685 0.250 235.2 26.5 ?
